data_4119096
loop_
_publ_author_name
'Park, Kyung-Ho'
'Marshall, Will J.'

_publ_section_title
;
 Remarkably Volatile Copper(II) Complexes ofN,N&#x2018;-Unsymmetrically
 Substituted 1,3-Diketimines as Precursors for Cu Metal Deposition via CVD
 or ALD
;
_journal_issue 26
_journal_name_full 'Journal of the American Chemical Society'
_journal_page_first 9330
_journal_page_last 9331
_journal_paper_doi 10.1021/ja051158s
_journal_volume 127
_journal_year 2005
_chemical_formula_sum 'C26 H34 Cu N4'
_chemical_formula_weight 466.11
_chemical_name_systematic
;
 ?
;
_space_group_IT_number 2
_symmetry_cell_setting triclinic
_symmetry_space_group_name_Hall '-P 1'
_symmetry_space_group_name_H-M 'P -1'
_atom_sites_solution_hydrogens geom
_atom_sites_solution_primary direct
_atom_sites_solution_secondary difmap
_audit_creation_method SHELXL-97
_cell_angle_alpha 73.520(2)
_cell_angle_beta 81.317(2)
_cell_angle_gamma 76.174(2)
_cell_formula_units_Z 2
_cell_length_a 10.2709(13)
_cell_length_b 11.1580(13)
_cell_length_c 11.7193(14)
_cell_measurement_temperature 293(2)
_cell_volume 1245.6(3)
_computing_cell_refinement 'Bruker XSCANS'
_computing_data_collection 'Bruker XSCANS'
_computing_data_reduction 'Bruker SHELXTL'
_computing_molecular_graphics 'Bruker SHELXTL'
_computing_publication_material 'Bruker SHELXTL'
_computing_structure_refinement 'SHELXL-97 (Sheldrick, 1997)'
_computing_structure_solution 'SHELXS-97 (Sheldrick, 1990)'
_diffrn_ambient_temperature 293(2)
_diffrn_measured_fraction_theta_full 0.954
_diffrn_measured_fraction_theta_max 0.954
_diffrn_measurement_device_type 'Bruker P4'
_diffrn_measurement_method '\w scans'
_diffrn_radiation_monochromator graphite
_diffrn_radiation_source 'fine-focus sealed tube'
_diffrn_radiation_type MoK\a
_diffrn_radiation_wavelength 0.71073
_diffrn_reflns_av_R_equivalents 0.0156
_diffrn_reflns_av_sigmaI/netI 0.0156
_diffrn_reflns_limit_h_max 13
_diffrn_reflns_limit_h_min -13
_diffrn_reflns_limit_k_max 14
_diffrn_reflns_limit_k_min -14
_diffrn_reflns_limit_l_max 15
_diffrn_reflns_limit_l_min -15
_diffrn_reflns_number 18212
_diffrn_reflns_theta_full 28.29
_diffrn_reflns_theta_max 28.29
_diffrn_reflns_theta_min 1.82
_exptl_absorpt_coefficient_mu 0.896
_exptl_absorpt_correction_type none
_exptl_crystal_colour darkpurple
_exptl_crystal_density_diffrn 1.243
_exptl_crystal_density_meas multirun
_exptl_crystal_density_method 'not measured'
_exptl_crystal_description parallelpipe
_exptl_crystal_F_000 494
_exptl_crystal_size_max .40
_exptl_crystal_size_mid .40
_exptl_crystal_size_min .38
_refine_diff_density_max 0.368
_refine_diff_density_min -0.293
_refine_diff_density_rms 0.048
_refine_ls_extinction_method none
_refine_ls_goodness_of_fit_ref 1.026
_refine_ls_hydrogen_treatment riding
_refine_ls_matrix_type full
_refine_ls_number_parameters 286
_refine_ls_number_reflns 5903
_refine_ls_number_restraints 0
_refine_ls_restrained_S_all 1.026
_refine_ls_R_factor_all 0.0329
_refine_ls_R_factor_gt 0.0283
_refine_ls_shift/su_max 0.005
_refine_ls_shift/su_mean 0.000
_refine_ls_structure_factor_coef Fsqd
_refine_ls_weighting_details 'calc w=1/[\s^2^(Fo^2^)+(0.0407P)^2^+0.5500P] where P=(Fo^2^+2Fc^2^)/3'
_refine_ls_weighting_scheme calc
_refine_ls_wR_factor_gt 0.0751
_refine_ls_wR_factor_ref 0.0791
_reflns_number_gt 5353
_reflns_number_total 5903
_reflns_threshold_expression >2sigma(I)
_cod_data_source_file ja051158ssup10.cif
_cod_data_source_block 04049
_cod_depositor_comments
;
The following automatic conversions were performed:

'_symmetry_cell_setting' value 'Triclinic' changed to 'triclinic'
according to /home/saulius/struct/CIF-dictionaries/cif_core.dic
dictionary named 'cif_core.dic' version 2.4.2 from 2011-04-26.

Automatic conversion script
Id: cif_fix_values 1891 2012-01-12 08:04:46Z andrius 
;
_cod_original_sg_symbol_H-M P-1
_cod_database_code 4119096

loop_
_symmetry_equiv_pos_as_xyz
'x, y, z'
'-x, -y, -z'

loop_
_atom_site_label
_atom_site_type_symbol
_atom_site_fract_x
_atom_site_fract_y
_atom_site_fract_z
_atom_site_U_iso_or_equiv
_atom_site_adp_type
_atom_site_occupancy
_atom_site_symmetry_multiplicity
_atom_site_calc_flag
_atom_site_refinement_flags
Cu Cu 0.715733(17) 0.148852(15) 0.055889(14) 0.02635(6) Uani 1 1 d .
N1 N 0.56253(12) 0.19785(11) 0.16712(11) 0.0287(2) Uani 1 1 d .
N2 N 0.76156(12) -0.02785(11) 0.14609(11) 0.0276(2) Uani 1 1 d .
N3 N 0.80041(12) 0.29668(11) 0.01109(11) 0.0282(2) Uani 1 1 d .
N4 N 0.72298(12) 0.13214(11) -0.10653(11) 0.0285(2) Uani 1 1 d .
C1 C 0.38652(17) 0.15998(17) 0.33498(16) 0.0406(4) Uani 1 1 d .
H1A H 0.3134 0.1871 0.2850 0.061 Uiso 1 1 calc R
H1B H 0.3941 0.2296 0.3647 0.061 Uiso 1 1 calc R
H1C H 0.3697 0.0897 0.4009 0.061 Uiso 1 1 calc R
C2 C 0.51663(14) 0.11816(14) 0.26279(13) 0.0282(3) Uani 1 1 d .
C3 C 0.58371(14) -0.00991(14) 0.30425(12) 0.0287(3) Uani 1 1 d .
H3A H 0.5488 -0.0553 0.3772 0.034 Uiso 1 1 calc R
C4 C 0.69638(14) -0.07691(13) 0.24884(12) 0.0254(3) Uani 1 1 d .
C5 C 0.73994(14) -0.21552(14) 0.31230(12) 0.0288(3) Uani 1 1 d .
C6 C 0.80858(16) -0.25133(16) 0.41381(14) 0.0376(3) Uani 1 1 d .
H6A H 0.8313 -0.1893 0.4415 0.045 Uiso 1 1 calc R
C7 C 0.84382(19) -0.37984(18) 0.47471(16) 0.0490(4) Uani 1 1 d .
H7A H 0.8897 -0.4030 0.5429 0.059 Uiso 1 1 calc R
C8 C 0.81111(19) -0.47278(17) 0.43449(17) 0.0493(5) Uani 1 1 d .
H8A H 0.8340 -0.5583 0.4758 0.059 Uiso 1 1 calc R
C9 C 0.7447(2) -0.43846(17) 0.33336(19) 0.0516(5) Uani 1 1 d .
H9A H 0.7234 -0.5011 0.3056 0.062 Uiso 1 1 calc R
C10 C 0.7089(2) -0.31078(16) 0.27213(16) 0.0428(4) Uani 1 1 d .
H10A H 0.6638 -0.2886 0.2036 0.051 Uiso 1 1 calc R
C11 C 0.48343(16) 0.32756(14) 0.12288(16) 0.0387(4) Uani 1 1 d .
H11A H 0.5428 0.3878 0.0988 0.046 Uiso 1 1 calc R
H11B H 0.4188 0.3508 0.1864 0.046 Uiso 1 1 calc R
C12 C 0.4098(2) 0.33486(18) 0.01739(19) 0.0543(5) Uani 1 1 d .
H12A H 0.3630 0.4212 -0.0132 0.081 Uiso 1 1 calc R
H12B H 0.3463 0.2798 0.0427 0.081 Uiso 1 1 calc R
H12C H 0.4735 0.3083 -0.0441 0.081 Uiso 1 1 calc R
C13 C 0.87729(17) -0.11034(15) 0.09734(15) 0.0405(4) Uani 1 1 d .
H13A H 0.9432 -0.1451 0.1545 0.061 Uiso 1 1 calc R
H13B H 0.9164 -0.0611 0.0249 0.061 Uiso 1 1 calc R
H13C H 0.8480 -0.1787 0.0808 0.061 Uiso 1 1 calc R
C14 C 0.91305(19) 0.46305(16) -0.12662(16) 0.0420(4) Uani 1 1 d .
H14A H 0.9947 0.4326 -0.0875 0.063 Uiso 1 1 calc R
H14B H 0.8583 0.5331 -0.0979 0.063 Uiso 1 1 calc R
H14C H 0.9344 0.4912 -0.2113 0.063 Uiso 1 1 calc R
C15 C 0.83646(15) 0.35555(13) -0.09996(13) 0.0300(3) Uani 1 1 d .
C16 C 0.81075(16) 0.32276(14) -0.20009(13) 0.0329(3) Uani 1 1 d .
H16A H 0.8307 0.3768 -0.2740 0.040 Uiso 1 1 calc R
C17 C 0.75839(15) 0.21804(14) -0.20229(13) 0.0300(3) Uani 1 1 d .
C18 C 0.74421(19) 0.20744(18) -0.32463(14) 0.0418(4) Uani 1 1 d .
C19 C 0.6343(2) 0.2823(2) -0.38435(19) 0.0648(7) Uani 1 1 d .
H19A H 0.5711 0.3394 -0.3494 0.078 Uiso 1 1 calc R
C20 C 0.6188(4) 0.2718(4) -0.4965(2) 0.1054(15) Uani 1 1 d .
H20A H 0.5436 0.3207 -0.5352 0.126 Uiso 1 1 calc R
C21 C 0.7105(5) 0.1921(4) -0.5503(2) 0.1118(16) Uani 1 1 d .
H21A H 0.6999 0.1873 -0.6262 0.134 Uiso 1 1 calc R
C22 C 0.8180(4) 0.1195(4) -0.4926(2) 0.0998(12) Uani 1 1 d .
H22A H 0.8809 0.0639 -0.5294 0.120 Uiso 1 1 calc R
C23 C 0.8374(3) 0.1256(3) -0.37858(19) 0.0678(6) Uani 1 1 d .
H23A H 0.9123 0.0749 -0.3403 0.081 Uiso 1 1 calc R
C24 C 0.83387(16) 0.33263(15) 0.11262(14) 0.0336(3) Uani 1 1 d .
H24A H 0.7577 0.3324 0.1727 0.040 Uiso 1 1 calc R
H24B H 0.8504 0.4187 0.0858 0.040 Uiso 1 1 calc R
C25 C 0.9568(2) 0.24252(18) 0.16820(16) 0.0466(4) Uani 1 1 d .
H25A H 0.9701 0.2644 0.2385 0.070 Uiso 1 1 calc R
H25B H 1.0346 0.2498 0.1119 0.070 Uiso 1 1 calc R
H25C H 0.9436 0.1563 0.1894 0.070 Uiso 1 1 calc R
C26 C 0.67150(18) 0.02596(16) -0.12159(15) 0.0392(4) Uani 1 1 d .
H26A H 0.6039 0.0588 -0.1773 0.059 Uiso 1 1 calc R
H26B H 0.6329 -0.0177 -0.0459 0.059 Uiso 1 1 calc R
H26C H 0.7441 -0.0325 -0.1514 0.059 Uiso 1 1 calc R

loop_
_atom_site_aniso_label
_atom_site_aniso_U_11
_atom_site_aniso_U_22
_atom_site_aniso_U_33
_atom_site_aniso_U_23
_atom_site_aniso_U_13
_atom_site_aniso_U_12
Cu 0.02986(10) 0.02183(9) 0.02570(10) -0.00351(6) 0.00210(6) -0.00821(6)
N1 0.0278(6) 0.0246(6) 0.0331(6) -0.0081(5) -0.0003(5) -0.0053(4)
N2 0.0266(6) 0.0239(5) 0.0286(6) -0.0033(4) 0.0017(4) -0.0050(4)
N3 0.0298(6) 0.0250(6) 0.0303(6) -0.0062(5) -0.0002(5) -0.0093(5)
N4 0.0321(6) 0.0274(6) 0.0268(6) -0.0042(5) -0.0015(5) -0.0115(5)
C1 0.0347(8) 0.0437(9) 0.0414(9) -0.0150(7) 0.0091(7) -0.0074(7)
C2 0.0260(6) 0.0341(7) 0.0278(7) -0.0127(6) 0.0001(5) -0.0084(5)
C3 0.0309(7) 0.0319(7) 0.0221(6) -0.0038(5) 0.0010(5) -0.0104(6)
C4 0.0269(6) 0.0255(6) 0.0243(6) -0.0031(5) -0.0051(5) -0.0092(5)
C5 0.0284(7) 0.0284(7) 0.0257(6) -0.0008(5) 0.0007(5) -0.0074(5)
C6 0.0373(8) 0.0393(8) 0.0322(8) -0.0035(6) -0.0067(6) -0.0051(6)
C7 0.0442(10) 0.0489(10) 0.0382(9) 0.0069(8) -0.0085(7) 0.0012(8)
C8 0.0479(10) 0.0315(8) 0.0505(10) 0.0082(7) 0.0059(8) -0.0033(7)
C9 0.0645(12) 0.0317(8) 0.0569(11) -0.0050(8) 0.0019(9) -0.0188(8)
C10 0.0561(10) 0.0337(8) 0.0392(9) -0.0018(7) -0.0086(7) -0.0172(7)
C11 0.0340(8) 0.0242(7) 0.0536(10) -0.0084(6) 0.0030(7) -0.0041(6)
C12 0.0487(11) 0.0380(9) 0.0631(12) 0.0018(8) -0.0161(9) 0.0049(8)
C13 0.0370(8) 0.0306(8) 0.0416(9) -0.0024(6) 0.0106(7) -0.0009(6)
C14 0.0501(10) 0.0354(8) 0.0431(9) -0.0055(7) 0.0040(7) -0.0242(7)
C15 0.0289(7) 0.0238(6) 0.0352(7) -0.0026(5) -0.0004(6) -0.0089(5)
C16 0.0372(8) 0.0302(7) 0.0279(7) 0.0025(5) -0.0017(6) -0.0133(6)
C17 0.0286(7) 0.0331(7) 0.0268(7) -0.0026(5) -0.0040(5) -0.0086(6)
C18 0.0529(10) 0.0523(10) 0.0255(7) 0.0014(7) -0.0055(7) -0.0333(8)
C19 0.0651(13) 0.0851(16) 0.0452(10) 0.0161(10) -0.0237(10) -0.0452(12)
C20 0.132(3) 0.156(3) 0.0446(14) 0.0375(17) -0.0469(16) -0.114(3)
C21 0.180(4) 0.173(4) 0.0237(10) 0.0033(15) -0.0130(16) -0.147(3)
C22 0.150(3) 0.134(3) 0.0446(13) -0.0431(16) 0.0179(17) -0.079(3)
C23 0.0864(17) 0.0877(17) 0.0382(10) -0.0262(11) 0.0004(10) -0.0263(14)
C24 0.0373(8) 0.0323(7) 0.0343(7) -0.0116(6) 0.0021(6) -0.0127(6)
C25 0.0542(11) 0.0488(10) 0.0384(9) -0.0124(7) -0.0123(8) -0.0075(8)
C26 0.0504(10) 0.0386(8) 0.0340(8) -0.0072(6) -0.0031(7) -0.0228(7)

loop_
_atom_type_symbol
_atom_type_description
_atom_type_scat_dispersion_real
_atom_type_scat_dispersion_imag
_atom_type_scat_source
C C 0.0033 0.0016 'International Tables Vol C Tables 4.2.6.8 and 6.1.1.4'
H H 0.0000 0.0000 'International Tables Vol C Tables 4.2.6.8 and 6.1.1.4'
Cu Cu 0.3201 1.2651 'International Tables Vol C Tables 4.2.6.8 and 6.1.1.4'
N N 0.0061 0.0033 'International Tables Vol C Tables 4.2.6.8 and 6.1.1.4'

loop_
_geom_angle_atom_site_label_1
_geom_angle_atom_site_label_2
_geom_angle_atom_site_label_3
_geom_angle
N2 Cu N3 136.29(5)
N2 Cu N4 101.90(5)
N3 Cu N4 95.59(5)
N2 Cu N1 95.46(5)
N3 Cu N1 102.57(5)
N4 Cu N1 131.08(5)
C2 N1 C11 120.47(12)
C2 N1 Cu 124.72(10)
C11 N1 Cu 113.74(10)
C4 N2 C13 118.88(12)
C4 N2 Cu 123.92(10)
C13 N2 Cu 117.19(9)
C15 N3 C24 120.87(12)
C15 N3 Cu 124.58(10)
C24 N3 Cu 114.33(9)
C17 N4 C26 119.12(13)
C17 N4 Cu 123.15(10)
C26 N4 Cu 117.35(9)
N1 C2 C3 122.83(13)
N1 C2 C1 121.36(13)
C3 C2 C1 115.81(13)
C4 C3 C2 127.83(13)
N2 C4 C3 124.82(13)
N2 C4 C5 119.92(12)
C3 C4 C5 115.23(12)
C6 C5 C10 118.48(14)
C6 C5 C4 120.83(14)
C10 C5 C4 120.68(13)
C5 C6 C7 120.36(17)
C8 C7 C6 120.42(17)
C9 C8 C7 119.65(16)
C8 C9 C10 120.40(18)
C9 C10 C5 120.67(17)
N1 C11 C12 110.65(13)
N3 C15 C16 123.33(13)
N3 C15 C14 121.18(14)
C16 C15 C14 115.48(13)
C15 C16 C17 127.83(13)
N4 C17 C16 124.68(14)
N4 C17 C18 120.03(13)
C16 C17 C18 115.29(13)
C23 C18 C19 119.2(2)
C23 C18 C17 121.60(17)
C19 C18 C17 119.19(19)
C18 C19 C20 119.7(3)
C21 C20 C19 121.4(3)
C20 C21 C22 119.0(2)
C21 C22 C23 121.8(3)
C18 C23 C22 118.8(3)
N3 C24 C25 112.15(13)

loop_
_geom_bond_atom_site_label_1
_geom_bond_atom_site_label_2
_geom_bond_distance
Cu N2 1.9366(12)
Cu N3 1.9517(12)
Cu N4 1.9532(12)
Cu N1 1.9616(12)
N1 C2 1.3211(19)
N1 C11 1.4707(19)
N2 C4 1.3250(18)
N2 C13 1.4686(19)
N3 C15 1.3220(19)
N3 C24 1.4680(19)
N4 C17 1.3204(18)
N4 C26 1.4699(19)
C1 C2 1.518(2)
C2 C3 1.410(2)
C3 C4 1.398(2)
C4 C5 1.5041(19)
C5 C6 1.386(2)
C5 C10 1.394(2)
C6 C7 1.395(2)
C7 C8 1.379(3)
C8 C9 1.371(3)
C9 C10 1.389(2)
C11 C12 1.517(3)
C14 C15 1.523(2)
C15 C16 1.401(2)
C16 C17 1.406(2)
C17 C18 1.503(2)
C18 C23 1.370(3)
C18 C19 1.385(3)
C19 C20 1.387(4)
C20 C21 1.346(6)
C21 C22 1.349(6)
C22 C23 1.402(3)
C24 C25 1.516(2)

loop_
_geom_torsion_atom_site_label_1
_geom_torsion_atom_site_label_2
_geom_torsion_atom_site_label_3
_geom_torsion_atom_site_label_4
_geom_torsion
N2 Cu N1 C2 -4.13(12)
N3 Cu N1 C2 -144.06(12)
N4 Cu N1 C2 106.86(12)
N2 Cu N1 C11 -172.29(10)
N3 Cu N1 C11 47.78(11)
N4 Cu N1 C11 -61.30(12)
N3 Cu N2 C4 113.69(12)
N4 Cu N2 C4 -134.92(12)
N1 Cu N2 C4 -0.92(12)
N3 Cu N2 C13 -65.17(14)
N4 Cu N2 C13 46.21(12)
N1 Cu N2 C13 -179.78(12)
N2 Cu N3 C15 116.73(12)
N4 Cu N3 C15 3.01(12)
N1 Cu N3 C15 -131.28(12)
N2 Cu N3 C24 -57.84(13)
N4 Cu N3 C24 -171.56(10)
N1 Cu N3 C24 54.15(11)
N2 Cu N4 C17 -148.52(12)
N3 Cu N4 C17 -8.80(13)
N1 Cu N4 C17 103.26(12)
N2 Cu N4 C26 38.64(12)
N3 Cu N4 C26 178.36(11)
N1 Cu N4 C26 -69.58(13)
C11 N1 C2 C3 175.50(13)
Cu N1 C2 C3 8.1(2)
C11 N1 C2 C1 -4.3(2)
Cu N1 C2 C1 -171.70(11)
N1 C2 C3 C4 -7.1(2)
C1 C2 C3 C4 172.72(14)
C13 N2 C4 C3 -178.97(14)
Cu N2 C4 C3 2.2(2)
C13 N2 C4 C5 -1.1(2)
Cu N2 C4 C5 -179.90(10)
C2 C3 C4 N2 1.4(2)
C2 C3 C4 C5 -176.57(14)
N2 C4 C5 C6 105.63(17)
C3 C4 C5 C6 -76.26(18)
N2 C4 C5 C10 -76.12(19)
C3 C4 C5 C10 101.99(17)
C10 C5 C6 C7 -0.8(2)
C4 C5 C6 C7 177.45(15)
C5 C6 C7 C8 0.2(3)
C6 C7 C8 C9 0.6(3)
C7 C8 C9 C10 -0.7(3)
C8 C9 C10 C5 0.0(3)
C6 C5 C10 C9 0.7(3)
C4 C5 C10 C9 -177.55(16)
C2 N1 C11 C12 -100.49(17)
Cu N1 C11 C12 68.23(16)
C24 N3 C15 C16 178.06(14)
Cu N3 C15 C16 3.8(2)
C24 N3 C15 C14 -0.4(2)
Cu N3 C15 C14 -174.61(11)
N3 C15 C16 C17 -7.4(3)
C14 C15 C16 C17 171.09(15)
C26 N4 C17 C16 -179.03(15)
Cu N4 C17 C16 8.2(2)
C26 N4 C17 C18 0.8(2)
Cu N4 C17 C18 -171.96(12)
C15 C16 C17 N4 0.7(3)
C15 C16 C17 C18 -179.10(16)
N4 C17 C18 C23 -80.1(2)
C16 C17 C18 C23 99.7(2)
N4 C17 C18 C19 99.98(19)
C16 C17 C18 C19 -80.21(19)
C23 C18 C19 C20 1.2(3)
C17 C18 C19 C20 -178.87(17)
C18 C19 C20 C21 -1.6(3)
C19 C20 C21 C22 1.3(4)
C20 C21 C22 C23 -0.6(4)
C19 C18 C23 C22 -0.5(3)
C17 C18 C23 C22 179.6(2)
C21 C22 C23 C18 0.2(4)
C15 N3 C24 C25 -99.48(17)
Cu N3 C24 C25 75.31(15)
